data_2230078
loop_
_publ_author_name
'Bortoluzzi, Adailton J.'
'Souza, Luciana B. P.'
'Joussef, Ant\^onio C.'
'Meyer, Emerson'

_publ_section_title
;
 Methyl
 4-{[6-(4-bromophenyl)-3-oxo-2,3,4,5-tetrahydropyridazin-4-yl]methyl}benzoate
;
_journal_coeditor_code LW2061
_journal_issue 5
_journal_name_full 'Acta Crystallographica Section E'
_journal_page_first o1230
_journal_page_last o1231
_journal_paper_doi 10.1107/S160053681101467X
_journal_volume 67
_journal_year 2011
_chemical_formula_iupac 'C19 H17 Br N2 O3'
_chemical_formula_moiety 'C19 H17 Br N2 O3'
_chemical_formula_sum 'C19 H17 Br N2 O3'
_chemical_formula_weight 401.26
_chemical_name_systematic
;
Methyl
4-{[6-(4-bromophenyl)-3-oxo-2,3,4,5-tetrahydropyridazin-4-yl]methyl}benzoate
;
_space_group_IT_number 2
_symmetry_cell_setting triclinic
_symmetry_space_group_name_Hall '-P 1'
_symmetry_space_group_name_H-M 'P -1'
_atom_sites_solution_hydrogens geom
_atom_sites_solution_primary direct
_atom_sites_solution_secondary difmap
_audit_creation_method SHELXL97
_cell_angle_alpha 99.502(11)
_cell_angle_beta 95.241(12)
_cell_angle_gamma 105.499(10)
_cell_formula_units_Z 2
_cell_length_a 5.9910(10)
_cell_length_b 8.9580(10)
_cell_length_c 17.531(2)
_cell_measurement_reflns_used 25
_cell_measurement_temperature 293(2)
_cell_measurement_theta_max 13.44
_cell_measurement_theta_min 8.16
_cell_volume 885.1(2)
_computing_cell_refinement 'SET4 in CAD-4 Software (Enraf--Nonius, 1989)'
_computing_data_collection 'CAD-4 Software (Enraf--Nonius, 1989)'
_computing_data_reduction 'HELENA (Spek, 1996)'
_computing_molecular_graphics
;
PLATON (Spek, 2009) and Mercury (Macrae <i>et al.</i>, 2008)
;
_computing_publication_material 'SHELXL97 (Sheldrick, 2008)'
_computing_structure_refinement 'SHELXL97 (Sheldrick, 2008)'
_computing_structure_solution 'SIR97 (Altomare <i>et al.</i>, 1999)'
_diffrn_ambient_temperature 293(2)
_diffrn_measured_fraction_theta_full 0.999
_diffrn_measured_fraction_theta_max 0.999
_diffrn_measurement_device_type 'Enraf--Nonius CAD-4'
_diffrn_measurement_method \w/2\q
_diffrn_radiation_monochromator graphite
_diffrn_radiation_source 'fine-focus sealed tube'
_diffrn_radiation_type MoK\a
_diffrn_radiation_wavelength 0.71069
_diffrn_reflns_av_R_equivalents 0.0242
_diffrn_reflns_av_sigmaI/netI 0.0657
_diffrn_reflns_limit_h_max 6
_diffrn_reflns_limit_h_min -7
_diffrn_reflns_limit_k_max 10
_diffrn_reflns_limit_k_min 0
_diffrn_reflns_limit_l_max 20
_diffrn_reflns_limit_l_min -20
_diffrn_reflns_number 3368
_diffrn_reflns_theta_full 25.09
_diffrn_reflns_theta_max 25.09
_diffrn_reflns_theta_min 2.38
_diffrn_standards_decay_% 1
_diffrn_standards_interval_count 200
_diffrn_standards_number 3
_exptl_absorpt_coefficient_mu 2.342
_exptl_absorpt_correction_T_max 0.978
_exptl_absorpt_correction_T_min 0.567
_exptl_absorpt_correction_type psi-scan
_exptl_absorpt_process_details '[PLATON (Spek, 2009) and North <i>et al.</i> (1968)]'
_exptl_crystal_colour colourless
_exptl_crystal_density_diffrn 1.506
_exptl_crystal_density_method 'not measured'
_exptl_crystal_description block
_exptl_crystal_F_000 408
_exptl_crystal_size_max 0.50
_exptl_crystal_size_mid 0.33
_exptl_crystal_size_min 0.13
_refine_diff_density_max 0.276
_refine_diff_density_min -0.364
_refine_ls_extinction_method none
_refine_ls_goodness_of_fit_ref 1.026
_refine_ls_hydrogen_treatment constr
_refine_ls_matrix_type full
_refine_ls_number_parameters 237
_refine_ls_number_reflns 3151
_refine_ls_number_restraints 4
_refine_ls_restrained_S_all 1.030
_refine_ls_R_factor_all 0.0999
_refine_ls_R_factor_gt 0.0377
_refine_ls_shift/su_max 0.000
_refine_ls_shift/su_mean 0.000
_refine_ls_structure_factor_coef Fsqd
_refine_ls_weighting_details 'calc w = 1/[\s^2^(Fo^2^)+(0.0470P)^2^+0.1645P] where P=(Fo^2^+2Fc^2^)/3'
_refine_ls_weighting_scheme calc
_refine_ls_wR_factor_gt 0.0836
_refine_ls_wR_factor_ref 0.0981
_reflns_number_gt 2033
_reflns_number_total 3151
_reflns_threshold_expression I>2\s(I)
_cod_data_source_file lw2061.cif
_cod_data_source_block I
_cod_database_code 2230078
_cod_database_fobs_code 2230078

loop_
_symmetry_equiv_pos_as_xyz
'x, y, z'
'-x, -y, -z'

loop_
_atom_site_type_symbol
_atom_site_label
_atom_site_fract_x
_atom_site_fract_y
_atom_site_fract_z
_atom_site_U_iso_or_equiv
_atom_site_adp_type
_atom_site_calc_flag
_atom_site_refinement_flags
_atom_site_occupancy
_atom_site_symmetry_multiplicity
_atom_site_disorder_assembly
_atom_site_disorder_group
Br Br -0.15083(6) -0.19522(5) 0.35018(3) 0.06171(18) Uani d . 1 1 . .
O O1 1.4961(4) 0.5375(3) 0.40556(15) 0.0636(7) Uani d . 1 1 . .
O O2 0.7322(7) 0.1015(5) -0.0912(2) 0.1113(14) Uani d . 1 1 A .
O O3 0.5072(5) 0.2549(4) -0.05798(17) 0.0862(10) Uani d . 1 1 A .
N N2 0.9579(5) 0.2989(3) 0.44336(17) 0.0477(7) Uani d . 1 1 A .
N N3 1.1821(5) 0.4010(3) 0.45053(17) 0.0495(7) Uani d . 1 1 . .
H H3 1.2594 0.4324 0.4969 0.059 Uiso calc R 1 1 . .
C C1 0.8308(5) 0.2698(4) 0.37748(19) 0.0441(9) Uani d D 1 1 . .
C C4 1.2910(6) 0.4559(4) 0.3928(2) 0.0478(9) Uani d . 1 1 A .
C C5 1.1519(6) 0.4051(6) 0.3128(2) 0.0748(13) Uani d D 1 1 . .
H H5A 1.1718 0.3001 0.2959 0.090 Uiso calc PR 0.696(16) 1 A 1
H H5B 1.0661 0.4828 0.3257 0.090 Uiso d PR 0.304(16) 1 A 2
C C6A 0.9009(7) 0.3670(12) 0.3173(5) 0.053(2) Uani d PD 0.696(16) 1 A 1
H H61A 0.8150 0.3097 0.2667 0.063 Uiso calc PR 0.696(16) 1 A 1
H H62A 0.8582 0.4644 0.3297 0.063 Uiso calc PR 0.696(16) 1 A 1
C C6B 0.936(2) 0.2760(19) 0.3030(5) 0.049(5) Uani d PD 0.304(16) 1 A 2
H H61B 0.9684 0.1765 0.2852 0.059 Uiso calc PR 0.304(16) 1 A 2
H H62B 0.8234 0.2891 0.2630 0.059 Uiso calc PR 0.304(16) 1 A 2
C C11 0.5908(5) 0.1601(4) 0.3696(2) 0.0430(8) Uani d . 1 1 A .
C C12 0.4841(6) 0.1357(4) 0.4353(2) 0.0485(9) Uani d . 1 1 . .
H H12 0.5620 0.1913 0.4843 0.058 Uiso calc R 1 1 A .
C C13 0.2661(6) 0.0313(4) 0.4295(2) 0.0505(9) Uani d . 1 1 A .
H H13 0.1970 0.0163 0.4741 0.061 Uiso calc R 1 1 . .
C C14 0.1509(5) -0.0509(4) 0.3570(2) 0.0459(9) Uani d . 1 1 . .
C C15 0.2488(6) -0.0279(4) 0.2906(2) 0.0505(9) Uani d . 1 1 A .
H H15 0.1680 -0.0826 0.2418 0.061 Uiso calc R 1 1 . .
C C16 0.4696(6) 0.0776(4) 0.2968(2) 0.0489(9) Uani d . 1 1 . .
H H16 0.5370 0.0932 0.2520 0.059 Uiso calc R 1 1 A .
C C20 1.2585(6) 0.4905(5) 0.2539(2) 0.0636(11) Uani d . 1 1 A .
H H20A 1.4172 0.4836 0.2532 0.076 Uiso calc R 1 1 . .
H H20B 1.2664 0.6013 0.2686 0.076 Uiso calc R 1 1 . .
C C21 1.1228(6) 0.4253(5) 0.1732(2) 0.0578(10) Uani d . 1 1 . .
C C22 1.1646(7) 0.3022(6) 0.1252(3) 0.0761(13) Uani d . 1 1 A .
H H22 1.2879 0.2642 0.1408 0.091 Uiso calc R 1 1 . .
C C23 1.0265(8) 0.2329(6) 0.0538(3) 0.0768(13) Uani d . 1 1 . .
H H23 1.0584 0.1494 0.0220 0.092 Uiso calc R 1 1 A .
C C24 0.8429(7) 0.2863(5) 0.0295(2) 0.0592(10) Uani d . 1 1 A .
C C25 0.8033(7) 0.4128(5) 0.0761(2) 0.0659(11) Uani d . 1 1 . .
H H25 0.6828 0.4528 0.0598 0.079 Uiso calc R 1 1 A .
C C26 0.9426(8) 0.4809(5) 0.1475(2) 0.0679(12) Uani d . 1 1 A .
H H26 0.9136 0.5663 0.1787 0.082 Uiso calc R 1 1 . .
C C27 0.6928(8) 0.2035(6) -0.0460(3) 0.0723(12) Uani d . 1 1 . .
C C28 0.3469(9) 0.1770(7) -0.1296(3) 0.116(2) Uani d . 1 1 . .
H H28A 0.2053 0.2075 -0.1280 0.173 Uiso calc R 1 1 A .
H H28B 0.3113 0.0645 -0.1344 0.173 Uiso calc R 1 1 . .
H H28C 0.4184 0.2075 -0.1736 0.173 Uiso calc R 1 1 . .

loop_
_atom_site_aniso_label
_atom_site_aniso_U_11
_atom_site_aniso_U_22
_atom_site_aniso_U_33
_atom_site_aniso_U_12
_atom_site_aniso_U_13
_atom_site_aniso_U_23
Br 0.0414(2) 0.0561(3) 0.0743(3) -0.00418(16) 0.00693(18) 0.00672(19)
O1 0.0418(14) 0.0744(18) 0.0551(17) -0.0138(13) -0.0059(12) 0.0156(14)
O2 0.117(3) 0.150(3) 0.065(2) 0.070(3) -0.010(2) -0.025(2)
O3 0.080(2) 0.117(3) 0.058(2) 0.046(2) -0.0112(16) -0.0057(18)
N2 0.0352(15) 0.0527(18) 0.0452(19) 0.0005(13) -0.0002(14) 0.0052(14)
N3 0.0373(15) 0.0555(18) 0.0426(18) -0.0010(13) -0.0034(13) 0.0021(15)
C1 0.0352(18) 0.049(2) 0.046(2) 0.0084(16) 0.0029(17) 0.0105(17)
C4 0.0378(19) 0.052(2) 0.046(2) 0.0031(16) -0.0008(17) 0.0083(18)
C5 0.049(2) 0.103(3) 0.049(3) -0.016(2) -0.0062(19) 0.021(2)
C6A 0.041(3) 0.051(5) 0.060(4) -0.004(3) -0.004(3) 0.027(4)
C6B 0.051(8) 0.041(9) 0.045(8) -0.001(7) -0.003(6) 0.010(7)
C11 0.0337(17) 0.047(2) 0.046(2) 0.0069(15) 0.0014(16) 0.0103(17)
C12 0.0414(19) 0.055(2) 0.040(2) 0.0050(17) 0.0025(16) 0.0011(17)
C13 0.0406(19) 0.055(2) 0.051(2) 0.0053(17) 0.0113(17) 0.0082(19)
C14 0.0328(17) 0.045(2) 0.055(2) 0.0027(15) 0.0058(16) 0.0088(18)
C15 0.0422(19) 0.054(2) 0.044(2) 0.0036(17) -0.0019(17) -0.0005(18)
C16 0.0420(19) 0.061(2) 0.040(2) 0.0066(17) 0.0063(16) 0.0113(18)
C20 0.049(2) 0.073(3) 0.057(3) -0.005(2) 0.0006(19) 0.020(2)
C21 0.045(2) 0.071(3) 0.050(3) -0.0007(19) 0.0047(19) 0.021(2)
C22 0.059(3) 0.111(4) 0.064(3) 0.035(3) 0.006(2) 0.017(3)
C23 0.078(3) 0.102(4) 0.054(3) 0.040(3) 0.009(2) 0.003(3)
C24 0.060(2) 0.078(3) 0.042(2) 0.022(2) 0.0082(19) 0.016(2)
C25 0.070(3) 0.071(3) 0.056(3) 0.024(2) -0.001(2) 0.013(2)
C26 0.082(3) 0.062(3) 0.053(3) 0.016(2) -0.001(2) 0.008(2)
C27 0.079(3) 0.095(4) 0.044(3) 0.031(3) 0.009(2) 0.009(3)
C28 0.102(4) 0.165(6) 0.068(4) 0.056(4) -0.028(3) -0.018(4)

loop_
_atom_type_symbol
_atom_type_description
_atom_type_scat_dispersion_real
_atom_type_scat_dispersion_imag
_atom_type_scat_source
C C 0.0033 0.0016 'International Tables Vol C Tables 4.2.6.8 and 6.1.1.4'
H H 0.0000 0.0000 'International Tables Vol C Tables 4.2.6.8 and 6.1.1.4'
Br Br -0.2901 2.4595 'International Tables Vol C Tables 4.2.6.8 and 6.1.1.4'
N N 0.0061 0.0033 'International Tables Vol C Tables 4.2.6.8 and 6.1.1.4'
O O 0.0106 0.0060 'International Tables Vol C Tables 4.2.6.8 and 6.1.1.4'

loop_
_geom_angle_atom_site_label_1
_geom_angle_atom_site_label_2
_geom_angle_atom_site_label_3
_geom_angle_site_symmetry_1
_geom_angle_site_symmetry_3
_geom_angle
_geom_angle_publ_flag
C14 Br O1 . 1_345 152.32(12) ?
C27 O3 C28 . . 116.1(4) ?
C1 N2 N3 . . 116.8(3) ?
C4 N3 N2 . . 127.0(3) ?
C4 N3 H3 . . 116.5 ?
N2 N3 H3 . . 116.5 ?
N2 C1 C11 . . 116.9(3) ?
N2 C1 C6A . . 120.7(4) ?
C11 C1 C6A . . 121.2(3) ?
N2 C1 C6B . . 121.5(7) ?
C11 C1 C6B . . 115.6(4) ?
O1 C4 N3 . . 121.0(3) ?
O1 C4 C5 . . 122.8(3) ?
N3 C4 C5 . . 116.1(3) ?
C6B C5 C20 . . 129.0(5) ?
C6A C5 C20 . . 122.3(4) ?
C6B C5 C4 . . 116.4(6) ?
C6A C5 C4 . . 110.8(4) ?
C20 C5 C4 . . 114.6(3) ?
C6A C5 H5A . . 101.8 ?
C20 C5 H5A . . 101.8 ?
C4 C5 H5A . . 101.8 ?
C6B C5 H5B . . 90.6 ?
C20 C5 H5B . . 90.6 ?
C4 C5 H5B . . 90.6 ?
H5A C5 H5B . . 156.6 ?
C5 C6A C1 . . 112.7(4) ?
C1 C6A H5B . . 126.3 ?
C5 C6A H61A . . 109.1 ?
C1 C6A H61A . . 109.1 ?
H5B C6A H61A . . 123.3 ?
C5 C6A H62A . . 109.1 ?
C1 C6A H62A . . 109.1 ?
H61A C6A H62A . . 107.8 ?
C5 C6B C1 . . 112.2(5) ?
C5 C6B H61B . . 109.2 ?
C1 C6B H61B . . 109.2 ?
C5 C6B H62B . . 109.2 ?
C1 C6B H62B . . 109.2 ?
H61B C6B H62B . . 107.9 ?
C12 C11 C16 . . 118.3(3) ?
C12 C11 C1 . . 120.5(3) ?
C16 C11 C1 . . 121.2(3) ?
C13 C12 C11 . . 121.4(3) ?
C13 C12 H12 . . 119.3 ?
C11 C12 H12 . . 119.3 ?
C12 C13 C14 . . 119.2(3) ?
C12 C13 H13 . . 120.4 ?
C14 C13 H13 . . 120.4 ?
C15 C14 C13 . . 121.0(3) ?
C15 C14 Br . . 120.3(3) ?
C13 C14 Br . . 118.7(3) ?
C14 C15 C16 . . 119.4(3) ?
C14 C15 H15 . . 120.3 ?
C16 C15 H15 . . 120.3 ?
C15 C16 C11 . . 120.5(3) ?
C15 C16 H16 . . 119.7 ?
C11 C16 H16 . . 119.7 ?
C5 C20 C21 . . 112.3(3) ?
C5 C20 H20A . . 109.1 ?
C21 C20 H20A . . 109.1 ?
C5 C20 H20B . . 109.1 ?
C21 C20 H20B . . 109.1 ?
H20A C20 H20B . . 107.9 ?
C22 C21 C26 . . 117.9(4) ?
C22 C21 C20 . . 121.1(4) ?
C26 C21 C20 . . 120.9(4) ?
C21 C22 C23 . . 121.2(4) ?
C21 C22 H22 . . 119.4 ?
C23 C22 H22 . . 119.4 ?
C24 C23 C22 . . 120.6(4) ?
C24 C23 H23 . . 119.7 ?
C22 C23 H23 . . 119.7 ?
C25 C24 C23 . . 118.8(4) ?
C25 C24 C27 . . 122.6(4) ?
C23 C24 C27 . . 118.7(4) ?
C24 C25 C26 . . 120.0(4) ?
C24 C25 H25 . . 120.0 ?
C26 C25 H25 . . 120.0 ?
C21 C26 C25 . . 121.5(4) ?
C21 C26 H26 . . 119.2 ?
C25 C26 H26 . . 119.2 ?
O2 C27 O3 . . 123.1(4) ?
O2 C27 C24 . . 124.5(4) ?
O3 C27 C24 . . 112.4(4) ?
O3 C28 H28A . . 109.5 ?
O3 C28 H28B . . 109.5 ?
H28A C28 H28B . . 109.5 ?
O3 C28 H28C . . 109.5 ?
H28A C28 H28C . . 109.5 ?
H28B C28 H28C . . 109.5 ?

loop_
_geom_bond_atom_site_label_1
_geom_bond_atom_site_label_2
_geom_bond_site_symmetry_2
_geom_bond_distance
_geom_bond_publ_flag
Br C14 . 1.901(3) ?
Br O1 1_345 3.096(2) ?
O1 C4 . 1.229(4) ?
O2 C27 . 1.196(5) ?
O3 C27 . 1.325(5) ?
O3 C28 . 1.456(5) ?
N2 C1 . 1.271(4) ?
N2 N3 . 1.389(4) ?
N3 C4 . 1.343(4) ?
N3 H3 . 0.8600 ?
C1 C11 . 1.488(4) ?
C1 C6A . 1.495(4) ?
C1 C6B . 1.504(5) ?
C4 C5 . 1.498(5) ?
C5 C6B . 1.462(5) ?
C5 C6A . 1.463(4) ?
C5 C20 . 1.477(5) ?
C5 H5A . 0.9800 ?
C5 H5B . 0.9800 ?
C6A H5B . 1.2052 ?
C6A H61A . 0.9700 ?
C6A H62A . 0.9700 ?
C6B H61B . 0.9700 ?
C6B H62B . 0.9700 ?
C11 C12 . 1.388(5) ?
C11 C16 . 1.391(5) ?
C12 C13 . 1.372(5) ?
C12 H12 . 0.9300 ?
C13 C14 . 1.376(5) ?
C13 H13 . 0.9300 ?
C14 C15 . 1.372(5) ?
C15 C16 . 1.388(4) ?
C15 H15 . 0.9300 ?
C16 H16 . 0.9300 ?
C20 C21 . 1.505(5) ?
C20 H20A . 0.9700 ?
C20 H20B . 0.9700 ?
C21 C22 . 1.366(6) ?
C21 C26 . 1.375(6) ?
C22 C23 . 1.385(6) ?
C22 H22 . 0.9300 ?
C23 C24 . 1.373(5) ?
C23 H23 . 0.9300 ?
C24 C25 . 1.371(6) ?
C24 C27 . 1.487(6) ?
C25 C26 . 1.386(6) ?
C25 H25 . 0.9300 ?
C26 H26 . 0.9300 ?
C28 H28A . 0.9600 ?
C28 H28B . 0.9600 ?
C28 H28C . 0.9600 ?

loop_
_geom_hbond_atom_site_label_D
_geom_hbond_atom_site_label_H
_geom_hbond_atom_site_label_A
_geom_hbond_site_symmetry_A
_geom_hbond_distance_DH
_geom_hbond_distance_HA
_geom_hbond_distance_DA
_geom_hbond_angle_DHA
_geom_hbond_publ_flag
N3 H3 O1 2_866 0.86 2.08 2.910(4) 162 yes
C14 Br O1 1_345 1.901(3) 3.096(2) ? 152.32(12) yes

loop_
_geom_torsion_atom_site_label_1
_geom_torsion_atom_site_label_2
_geom_torsion_atom_site_label_3
_geom_torsion_atom_site_label_4
_geom_torsion_site_symmetry_1
_geom_torsion_site_symmetry_2
_geom_torsion_site_symmetry_3
_geom_torsion_site_symmetry_4
_geom_torsion
_geom_torsion_publ_flag
C1 N2 N3 C4 . . . . -9.7(5) ?
N3 N2 C1 C11 . . . . 179.8(3) ?
N3 N2 C1 C6A . . . . -12.7(6) ?
N3 N2 C1 C6B . . . . 28.2(10) ?
N2 N3 C4 O1 . . . . -175.0(3) ?
N2 N3 C4 C5 . . . . 2.1(6) ?
O1 C4 C5 C6B . . . . 164.1(11) ?
N3 C4 C5 C6B . . . . -13.0(11) ?
O1 C4 C5 C6A . . . . -157.3(5) ?
N3 C4 C5 C6A . . . . 25.7(6) ?
O1 C4 C5 C20 . . . . -14.0(6) ?
N3 C4 C5 C20 . . . . 168.9(4) ?
C20 C5 C6A C1 . . . . 175.7(5) ?
C4 C5 C6A C1 . . . . -44.3(9) ?
N2 C1 C6A C5 . . . . 40.7(10) ?
C11 C1 C6A C5 . . . . -152.3(5) ?
C20 C5 C6B C1 . . . . -154.1(8) ?
C4 C5 C6B C1 . . . . 28.1(19) ?
N2 C1 C6B C5 . . . . -38.1(19) ?
C11 C1 C6B C5 . . . . 169.9(10) ?
N2 C1 C11 C12 . . . . 21.7(5) ?
C6A C1 C11 C12 . . . . -145.8(6) ?
C6B C1 C11 C12 . . . . 175.0(11) ?
N2 C1 C11 C16 . . . . -157.2(4) ?
C6A C1 C11 C16 . . . . 35.4(7) ?
C6B C1 C11 C16 . . . . -3.8(11) ?
C16 C11 C12 C13 . . . . 1.0(5) ?
C1 C11 C12 C13 . . . . -177.9(3) ?
C11 C12 C13 C14 . . . . 0.0(6) ?
C12 C13 C14 C15 . . . . -1.2(6) ?
C12 C13 C14 Br . . . . 179.9(3) ?
O1 Br C14 C15 1_345 . . . 137.0(3) ?
O1 Br C14 C13 1_345 . . . -44.1(5) ?
C13 C14 C15 C16 . . . . 1.3(6) ?
Br C14 C15 C16 . . . . -179.8(3) ?
C14 C15 C16 C11 . . . . -0.3(6) ?
C12 C11 C16 C15 . . . . -0.8(5) ?
C1 C11 C16 C15 . . . . 178.0(3) ?
C6B C5 C20 C21 . . . . -2.8(14) ?
C6A C5 C20 C21 . . . . -46.4(8) ?
C4 C5 C20 C21 . . . . 174.9(4) ?
C5 C20 C21 C22 . . . . -87.0(5) ?
C5 C20 C21 C26 . . . . 88.7(5) ?
C26 C21 C22 C23 . . . . -1.5(6) ?
C20 C21 C22 C23 . . . . 174.3(4) ?
C21 C22 C23 C24 . . . . -0.2(7) ?
C22 C23 C24 C25 . . . . 2.0(7) ?
C22 C23 C24 C27 . . . . -177.2(4) ?
C23 C24 C25 C26 . . . . -2.1(6) ?
C27 C24 C25 C26 . . . . 177.1(4) ?
C22 C21 C26 C25 . . . . 1.5(6) ?
C20 C21 C26 C25 . . . . -174.3(4) ?
C24 C25 C26 C21 . . . . 0.3(7) ?
C28 O3 C27 O2 . . . . 1.4(7) ?
C28 O3 C27 C24 . . . . -178.3(4) ?
C25 C24 C27 O2 . . . . 173.6(5) ?
C23 C24 C27 O2 . . . . -7.2(7) ?
C25 C24 C27 O3 . . . . -6.6(6) ?
C23 C24 C27 O3 . . . . 172.6(4) ?
